data_2220873
loop_
_publ_author_name
'Hua, Yu-Peng'
'Xu, Ying'
'Wei, Xue-Hong'
'Tong, Hong-Bo'

_publ_section_title
;
 2-Chloropyridine-3-carboxamide
;
_journal_coeditor_code NC2131
_journal_issue 2
_journal_name_full 'Acta Crystallographica Section E'
_journal_page_first o373
_journal_paper_doi 10.1107/S1600536809002256
_journal_volume 65
_journal_year 2009
_chemical_formula_iupac 'C6 H5 Cl N2 O'
_chemical_formula_moiety 'C6 H5 Cl N2 O'
_chemical_formula_sum 'C6 H5 Cl N2 O'
_chemical_formula_weight 156.57
_chemical_name_common 2-Chloronicotinamide
_chemical_name_systematic
;
2-Chloropyridine-3-carboxamide
;
_space_group_IT_number 14
_symmetry_cell_setting monoclinic
_symmetry_space_group_name_Hall '-P 2yn'
_symmetry_space_group_name_H-M 'P 1 21/n 1'
_atom_sites_solution_hydrogens geom
_atom_sites_solution_primary direct
_atom_sites_solution_secondary difmap
_audit_creation_method SHELXL97
_cell_angle_alpha 90.00
_cell_angle_beta 91.82(5)
_cell_angle_gamma 90.00
_cell_formula_units_Z 4
_cell_length_a 6.980(5)
_cell_length_b 13.627(9)
_cell_length_c 7.108(5)
_cell_measurement_reflns_used 1764
_cell_measurement_temperature 293(2)
_cell_measurement_theta_max 26.93
_cell_measurement_theta_min 2.86
_cell_volume 675.7(8)
_computing_cell_refinement 'SAINT (Siemens, 1996)'
_computing_data_collection 'SMART (Siemens, 1996)'
_computing_data_reduction 'SAINT (Siemens, 1996)'
_computing_molecular_graphics 'SHELXTL (Sheldrick, 2008)'
_computing_publication_material 'SHELXL97 (Sheldrick, 2008)'
_computing_structure_refinement 'SHELXL97 (Sheldrick, 2008)'
_computing_structure_solution 'SHELXS97 (Sheldrick, 2008)'
_diffrn_ambient_temperature 293(2)
_diffrn_measured_fraction_theta_full 0.995
_diffrn_measured_fraction_theta_max 0.995
_diffrn_measurement_device_type 'Siemens SMART CCD area-detector'
_diffrn_measurement_method \w
_diffrn_radiation_monochromator graphite
_diffrn_radiation_source 'fine-focus sealed tube'
_diffrn_radiation_type MoK\a
_diffrn_radiation_wavelength 0.71073
_diffrn_reflns_av_R_equivalents 0.0210
_diffrn_reflns_av_sigmaI/netI 0.0265
_diffrn_reflns_limit_h_max 6
_diffrn_reflns_limit_h_min -8
_diffrn_reflns_limit_k_max 16
_diffrn_reflns_limit_k_min -15
_diffrn_reflns_limit_l_max 8
_diffrn_reflns_limit_l_min -6
_diffrn_reflns_number 2716
_diffrn_reflns_theta_full 25.00
_diffrn_reflns_theta_max 25.00
_diffrn_reflns_theta_min 2.99
_diffrn_standards_decay_% 0
_diffrn_standards_interval_time 0
_diffrn_standards_number 0
_exptl_absorpt_coefficient_mu 0.486
_exptl_absorpt_correction_T_max 0.9090
_exptl_absorpt_correction_T_min 0.8678
_exptl_absorpt_correction_type multi-scan
_exptl_absorpt_process_details '(SADABS; Sheldrick, 1997)'
_exptl_crystal_colour yellow
_exptl_crystal_density_diffrn 1.539
_exptl_crystal_density_method 'not measured'
_exptl_crystal_description plate
_exptl_crystal_F_000 320
_exptl_crystal_size_max 0.30
_exptl_crystal_size_mid 0.20
_exptl_crystal_size_min 0.20
_refine_diff_density_max 0.184
_refine_diff_density_min -0.234
_refine_ls_extinction_coef 0.051(8)
_refine_ls_extinction_expression Fc^*^=kFc[1+0.001xFc^2^\l^3^/sin(2\q)]^-1/4^
_refine_ls_extinction_method 'SHELXL97 (Sheldrick, 2008)'
_refine_ls_goodness_of_fit_ref 1.108
_refine_ls_hydrogen_treatment constr
_refine_ls_matrix_type full
_refine_ls_number_parameters 92
_refine_ls_number_reflns 1188
_refine_ls_number_restraints 0
_refine_ls_restrained_S_all 1.108
_refine_ls_R_factor_all 0.0374
_refine_ls_R_factor_gt 0.0339
_refine_ls_shift/su_max 0.000
_refine_ls_shift/su_mean 0.000
_refine_ls_structure_factor_coef Fsqd
_refine_ls_weighting_details 'calc w = 1/[\s^2^(Fo^2^)+(0.0551P)^2^+0.1035P] where P=(Fo^2^+2Fc^2^)/3'
_refine_ls_weighting_scheme calc
_refine_ls_wR_factor_gt 0.0934
_refine_ls_wR_factor_ref 0.0961
_reflns_number_gt 1083
_reflns_number_total 1188
_reflns_threshold_expression I>2\s(I)
_cod_data_source_file nc2131.cif
_cod_data_source_block I
_cod_original_cell_volume 675.8(8)
_cod_original_sg_symbol_H-M 'P 21/n'
_cod_database_code 2220873
_cod_database_fobs_code 2220873

loop_
_symmetry_equiv_pos_as_xyz
'x, y, z'
'-x+1/2, y+1/2, -z+1/2'
'-x, -y, -z'
'x-1/2, -y-1/2, z-1/2'

loop_
_atom_site_type_symbol
_atom_site_label
_atom_site_fract_x
_atom_site_fract_y
_atom_site_fract_z
_atom_site_U_iso_or_equiv
_atom_site_adp_type
_atom_site_calc_flag
_atom_site_refinement_flags
_atom_site_occupancy
_atom_site_disorder_assembly
_atom_site_disorder_group
Cl Cl 0.14993(7) 0.10791(4) 0.88571(7) 0.0533(2) Uani d . 1 . .
C C1 0.3716(2) 0.07827(13) 0.7965(2) 0.0349(4) Uani d . 1 . .
N N1 0.4064(2) -0.01655(11) 0.7824(2) 0.0446(4) Uani d . 1 . .
O O 0.5546(2) 0.30761(9) 0.8932(2) 0.0507(4) Uani d . 1 . .
C C6 0.4574(2) 0.25974(12) 0.7786(2) 0.0351(4) Uani d . 1 . .
N N2 0.3180(2) 0.29749(11) 0.6708(2) 0.0446(4) Uani d . 1 . .
H H2A 0.2909 0.3589 0.6786 0.054 Uiso calc R 1 . .
H H2B 0.2545 0.2606 0.5930 0.054 Uiso calc R 1 . .
C C3 0.6760(3) 0.12278(14) 0.6910(3) 0.0430(5) Uani d . 1 . .
H H3 0.7681 0.1692 0.6616 0.052 Uiso calc R 1 . .
C C4 0.7153(3) 0.02376(16) 0.6735(3) 0.0505(5) Uani d . 1 . .
H H4 0.8331 0.0026 0.6312 0.061 Uiso calc R 1 . .
C C2 0.4989(2) 0.15240(12) 0.7524(2) 0.0325(4) Uani d . 1 . .
C C5 0.5774(3) -0.04231(14) 0.7198(3) 0.0506(6) Uani d . 1 . .
H H5 0.6042 -0.1088 0.7071 0.061 Uiso calc R 1 . .

loop_
_atom_site_aniso_label
_atom_site_aniso_U_11
_atom_site_aniso_U_22
_atom_site_aniso_U_33
_atom_site_aniso_U_12
_atom_site_aniso_U_13
_atom_site_aniso_U_23
Cl 0.0357(3) 0.0599(4) 0.0647(4) -0.0034(2) 0.0066(2) 0.0116(2)
C1 0.0347(9) 0.0346(9) 0.0350(9) -0.0023(7) -0.0060(7) 0.0017(7)
N1 0.0541(10) 0.0302(8) 0.0485(9) -0.0029(7) -0.0125(8) 0.0009(6)
O 0.0548(9) 0.0356(7) 0.0603(9) -0.0041(6) -0.0181(7) -0.0060(6)
C6 0.0333(9) 0.0319(9) 0.0399(9) -0.0025(7) -0.0003(7) 0.0020(7)
N2 0.0456(9) 0.0300(8) 0.0573(10) 0.0039(6) -0.0124(8) -0.0020(7)
C3 0.0336(10) 0.0493(12) 0.0460(10) 0.0009(8) -0.0022(8) -0.0017(8)
C4 0.0431(11) 0.0566(13) 0.0512(12) 0.0162(9) -0.0069(9) -0.0109(9)
C2 0.0298(9) 0.0335(9) 0.0337(9) 0.0002(7) -0.0051(7) -0.0002(7)
C5 0.0649(14) 0.0346(10) 0.0509(11) 0.0130(9) -0.0191(10) -0.0081(8)

loop_
_atom_type_symbol
_atom_type_description
_atom_type_scat_dispersion_real
_atom_type_scat_dispersion_imag
_atom_type_scat_source
C C 0.0033 0.0016 'International Tables Vol C Tables 4.2.6.8 and 6.1.1.4'
H H 0.0000 0.0000 'International Tables Vol C Tables 4.2.6.8 and 6.1.1.4'
N N 0.0061 0.0033 'International Tables Vol C Tables 4.2.6.8 and 6.1.1.4'
O O 0.0106 0.0060 'International Tables Vol C Tables 4.2.6.8 and 6.1.1.4'
Cl Cl 0.1484 0.1585 'International Tables Vol C Tables 4.2.6.8 and 6.1.1.4'

loop_
_geom_angle_atom_site_label_1
_geom_angle_atom_site_label_2
_geom_angle_atom_site_label_3
_geom_angle_site_symmetry_1
_geom_angle_site_symmetry_3
_geom_angle
_geom_angle_publ_flag
N1 C1 C2 . . 125.08(18) ?
N1 C1 Cl . . 115.07(14) ?
C2 C1 Cl . . 119.80(14) ?
C1 N1 C5 . . 116.88(16) ?
O C6 N2 . . 123.86(17) ?
O C6 C2 . . 119.55(15) ?
N2 C6 C2 . . 116.57(15) ?
C6 N2 H2A . . 120.0 ?
C6 N2 H2B . . 120.0 ?
H2A N2 H2B . . 120.0 ?
C4 C3 C2 . . 119.63(19) ?
C4 C3 H3 . . 120.2 ?
C2 C3 H3 . . 120.2 ?
C5 C4 C3 . . 118.6(2) ?
C5 C4 H4 . . 120.7 ?
C3 C4 H4 . . 120.7 ?
C3 C2 C1 . . 116.34(17) ?
C3 C2 C6 . . 120.00(16) ?
C1 C2 C6 . . 123.56(16) ?
N1 C5 C4 . . 123.49(18) ?
N1 C5 H5 . . 118.3 ?
C4 C5 H5 . . 118.3 ?

loop_
_geom_bond_atom_site_label_1
_geom_bond_atom_site_label_2
_geom_bond_site_symmetry_2
_geom_bond_distance
_geom_bond_publ_flag
Cl C1 . 1.738(2) ?
C1 N1 . 1.319(2) ?
C1 C2 . 1.388(3) ?
N1 C5 . 1.334(3) ?
O C6 . 1.230(2) ?
C6 N2 . 1.324(2) ?
C6 C2 . 1.504(3) ?
N2 H2A . 0.8600 ?
N2 H2B . 0.8600 ?
C3 C4 . 1.383(3) ?
C3 C2 . 1.385(3) ?
C3 H3 . 0.9300 ?
C4 C5 . 1.366(3) ?
C4 H4 . 0.9300 ?
C5 H5 . 0.9300 ?

loop_
_geom_hbond_atom_site_label_D
_geom_hbond_atom_site_label_H
_geom_hbond_atom_site_label_A
_geom_hbond_site_symmetry_A
_geom_hbond_distance_DH
_geom_hbond_distance_HA
_geom_hbond_distance_DA
_geom_hbond_angle_DHA
N2 H2A N1 2_556 0.86 2.21 3.003(3) 153.5
N2 H2B O 4_565 0.86 2.17 3.015(3) 168.4

loop_
_cod_related_entry_id
_cod_related_entry_database
_cod_related_entry_code
1 ChemSpider 74530
